data_2010891
loop_
_publ_author_name
'G\"obel, Ole'

_publ_section_title
;
 Rerefinement of K~2~[TiF~6~]
;
_journal_issue 5
_journal_name_full 'Acta Crystallographica Section C'
_journal_page_first 521
_journal_page_last 522
_journal_paper_doi 10.1107/S0108270100002560
_journal_volume 56
_journal_year 2000
_chemical_formula_iupac 'K2 [Ti F6]'
_chemical_formula_moiety 'K2 Ti F6'
_chemical_formula_structural '(K +)2, (TiF6 2-)1'
_chemical_formula_sum 'F6 K2 Ti'
_chemical_formula_weight 240.10
_chemical_name_common 'potassium hexafluoro titanate'
_chemical_name_systematic 'dipotassium hexafluorotitanate(IV)'
_space_group_IT_number 164
_symmetry_cell_setting trigonal
_symmetry_space_group_name_Hall '-P 3 2"'
_symmetry_space_group_name_H-M 'P -3 m 1'
_cell_angle_alpha 90.00
_cell_angle_beta 90.00
_cell_angle_gamma 120.00
_cell_formula_units_Z 1
_cell_length_a 5.7354(11)
_cell_length_b 5.7354(11)
_cell_length_c 4.6635(18)
_cell_measurement_reflns_used 26
_cell_measurement_temperature 298(2)
_cell_measurement_theta_max 12.06
_cell_measurement_theta_min 8.38
_cell_volume 132.85(6)
_computing_cell_refinement 'DL (Stoe & Cie, 1987)'
_computing_data_collection 'CD (Stoe & Cie, 1987)'
_computing_data_reduction 'REDU4 (Stoe & Cie, 1987)'
_computing_molecular_graphics 'ORTEPIII (Burnett & Johnson, 1996)'
_computing_structure_refinement 'SHELXL97 (Sheldrick, 1997)'
_diffrn_ambient_temperature 298(2)
_diffrn_measured_fraction_theta_full 1.000
_diffrn_measured_fraction_theta_max 1.000
_diffrn_measurement_device_type 'Siemens AED-II four-circle '
_diffrn_measurement_method '\q/2\q scans'
_diffrn_radiation_monochromator graphite
_diffrn_radiation_source 'fine-focus sealed tube'
_diffrn_radiation_type MoK\a
_diffrn_radiation_wavelength .71073
_diffrn_reflns_av_R_equivalents .054
_diffrn_reflns_av_sigmaI/netI .025
_diffrn_reflns_limit_h_max 12
_diffrn_reflns_limit_h_min -12
_diffrn_reflns_limit_k_max 12
_diffrn_reflns_limit_k_min -12
_diffrn_reflns_limit_l_max 10
_diffrn_reflns_limit_l_min -8
_diffrn_reflns_number 4637
_diffrn_reflns_theta_full 49.76
_diffrn_reflns_theta_max 49.76
_diffrn_reflns_theta_min 4.10
_diffrn_standards_decay_% 0
_diffrn_standards_interval_time 120
_diffrn_standards_number 3
_exptl_absorpt_coefficient_mu 3.213
_exptl_absorpt_correction_type none
_exptl_crystal_colour colourless
_exptl_crystal_density_diffrn 3.001
_exptl_crystal_density_method 'not measured'
_exptl_crystal_description rhombohedron
_exptl_crystal_F_000 114
_exptl_crystal_size_max .12
_exptl_crystal_size_mid .12
_exptl_crystal_size_min .12
_refine_diff_density_max .571
_refine_diff_density_min -.698
_refine_ls_extinction_coef .54(3)
_refine_ls_extinction_method 'SHELXL (Sheldrick, 1997)'
_refine_ls_goodness_of_fit_ref 1.152
_refine_ls_hydrogen_treatment none
_refine_ls_matrix_type full
_refine_ls_number_parameters 13
_refine_ls_number_reflns 553
_refine_ls_number_restraints 0
_refine_ls_restrained_S_all 1.152
_refine_ls_R_factor_all .040
_refine_ls_R_factor_gt .028
_refine_ls_shift/su_max <0.001
_refine_ls_shift/su_mean .000
_refine_ls_structure_factor_coef Fsqd
_refine_ls_weighting_details 'w = 1/[\s^2^(Fo^2^)+(0.0183P)^2^+0.0142P] where P=(Fo^2^+2Fc^2^)/3'
_refine_ls_weighting_scheme calc
_refine_ls_wR_factor_ref .050
_reflns_number_gt 465
_reflns_number_total 553
_reflns_threshold_expression I>2\s(I)
_cod_data_source_file br1278.cif
_cod_data_source_block I
_cod_depositor_comments
;
The following automatic conversions were performed:

'_refine_ls_weighting_scheme' value 'calc w =
1/[\s^2^(Fo^2^)+(0.0183P)^2^+0.0142P] where P=(Fo^2^+2Fc^2^)/3' was
changed to 'calc'. New tag '_refine_ls_weighting_details' was
created. The value of the new tag was set to 'w =
1/[\s^2^(Fo^2^)+(0.0183P)^2^+0.0142P] where P=(Fo^2^+2Fc^2^)/3'.

Automatic conversion script
Id: cif_fix_values 3143 2015-03-26 13:38:13Z robertas 
;
_cod_database_code 2010891
_cod_database_fobs_code 2010891

loop_
_symmetry_equiv_pos_as_xyz
'x, y, z'
'-y, x-y, z'
'-x+y, -x, z'
'-y, -x, z'
'x, x-y, z'
'-x+y, y, z'
'-x, -y, -z'
'y, -x+y, -z'
'x-y, x, -z'
'y, x, -z'
'-x, -x+y, -z'
'x-y, -y, -z'

loop_
_atom_site_label
_atom_site_fract_x
_atom_site_fract_y
_atom_site_fract_z
_atom_site_U_iso_or_equiv
_atom_site_adp_type
_atom_site_calc_flag
_atom_site_refinement_flags
_atom_site_occupancy
_atom_site_disorder_assembly
_atom_site_disorder_group
_atom_site_type_symbol
K 0.333333333333333 0.666666666666667 .69254(7) .02169(8) Uani d S 1 . . K
Ti 0 0 0 .01220(7) Uani d S 1 . . Ti
F 0.15549(6) 0.31099(11) .22237(13) .02376(12) Uani d S 1 . . F

loop_
_atom_site_aniso_label
_atom_site_aniso_U_11
_atom_site_aniso_U_22
_atom_site_aniso_U_33
_atom_site_aniso_U_12
_atom_site_aniso_U_13
_atom_site_aniso_U_23
K .01963(9) .01963(9) .02581(15) .00981(5) 0 0
Ti .01101(8) .01101(8) .01457(11) .00550(4) 0 0
F .0256(2) .0171(2) .0257(2) .00856(11) -.00366(8) -.00732(17)

loop_
_atom_type_symbol
_atom_type_description
_atom_type_scat_dispersion_real
_atom_type_scat_dispersion_imag
_atom_type_scat_source
K K .2009 .2494 'International Tables Vol C Tables 4.2.6.8 and 6.1.1.4'
Ti Ti .2776 .4457 'International Tables Vol C Tables 4.2.6.8 and 6.1.1.4'
F F .0171 .0103 'International Tables Vol C Tables 4.2.6.8 and 6.1.1.4'

loop_
_geom_angle_atom_site_label_1
_geom_angle_atom_site_label_2
_geom_angle_atom_site_label_3
_geom_angle_site_symmetry_1
_geom_angle_site_symmetry_3
_geom_angle
_geom_angle_publ_flag
F K F . 3_565 65.82(3) n
F K F . 2_665 65.82(3) n
F K F 3_565 2_665 65.82(3) n
F K F . 8_566 129.233(11) n
F K F 3_565 8_566 63.69(3) n
F K F 2_665 8_566 97.509(12) n
F K F . 7_566 97.510(12) n
F K F 3_565 7_566 63.69(3) n
F K F 2_665 7_566 129.232(11) n
F K F 8_566 7_566 55.00(2) n
F K F . 9_666 129.231(11) n
F K F 3_565 9_666 97.510(12) n
F K F 2_665 9_666 63.69(3) n
F K F 8_566 9_666 63.75(2) n
F K F 7_566 9_666 118.157(6) n
F K F . 9_556 63.69(3) n
F K F 3_565 9_556 97.510(12) n
F K F 2_665 9_556 129.231(11) n
F K F 8_566 9_556 118.157(6) n
F K F 7_566 9_556 63.75(2) n
F K F 9_666 9_556 163.65(3) n
F K F . 7_666 97.508(12) n
F K F 3_565 7_666 129.232(11) n
F K F 2_665 7_666 63.69(3) n
F K F 8_566 7_666 118.155(6) n
F K F 7_566 7_666 163.65(3) n
F K F 9_666 7_666 55.00(2) n
F K F 9_556 7_666 118.154(6) n
F K F . 8_556 63.69(3) n
F K F 3_565 8_556 129.232(11) n
F K F 2_665 8_556 97.509(12) n
F K F 8_566 8_556 163.65(3) n
F K F 7_566 8_556 118.155(6) n
F K F 9_666 8_556 118.154(7) n
F K F 9_556 8_556 55.00(2) n
F K F 7_666 8_556 63.75(2) n
F K F . 3_566 144.676(13) n
F K F 3_565 3_566 105.58(3) n
F K F 2_665 3_566 144.675(12) n
F K F 8_566 3_566 51.601(19) n
F K F 7_566 3_566 51.60(2) n
F K F 9_666 3_566 84.887(14) n
F K F 9_556 3_566 84.887(14) n
F K F 7_666 3_566 112.088(17) n
F K F 8_556 3_566 112.088(17) n
F K F . 2_666 144.675(13) n
F K F 3_565 2_666 144.676(12) n
F K F 2_665 2_666 105.58(3) n
F K F 8_566 2_666 84.886(14) n
F K F 7_566 2_666 112.088(17) n
F K F 9_666 2_666 51.601(19) n
F K F 9_556 2_666 112.087(17) n
F K F 7_666 2_666 51.601(19) n
F K F 8_556 2_666 84.886(14) n
F K F 3_566 2_666 60.49(3) n
F K F . 1_556 105.58(3) n
F K F 3_565 1_556 144.676(13) n
F K F 2_665 1_556 144.675(13) n
F K F 8_566 1_556 112.088(16) n
F K F 7_566 1_556 84.886(14) n
F K F 9_666 1_556 112.087(17) n
F K F 9_556 1_556 51.60(2) n
F K F 7_666 1_556 84.886(14) n
F K F 8_556 1_556 51.601(19) n
F K F 3_566 1_556 60.49(3) n
F K F 2_666 1_556 60.49(3) n
F Ti F 9 3 180.0 n
F Ti F 9 7 91.95(3) n
F Ti F 3 7 88.05(3) n
F Ti F 9 8 91.95(3) n
F Ti F 3 8 88.05(3) n
F Ti F 7 8 91.95(3) n
F Ti F 9 2 88.05(3) n
F Ti F 3 2 91.95(3) n
F Ti F 7 2 88.05(3) n
F Ti F 8 2 180.0 n
F Ti F 9 . 88.05(3) y
F Ti F 3 . 91.95(3) y
F Ti F 7 . 180.0 n
F Ti F 8 . 88.05(3) n
F Ti F 2 . 91.95(3) n
F Ti K 9 7_566 57.29(3) n
F Ti K 3 7_566 122.71(3) n
F Ti K 7 7_566 127.045(6) n
F Ti K 8 7_566 127.045(6) n
F Ti K 2 7_566 52.955(6) n
F Ti K . 7_566 52.956(6) n
F Ti K 9 1_544 122.71(3) n
F Ti K 3 1_544 57.29(3) n
F Ti K 7 1_544 52.955(6) n
F Ti K 8 1_544 52.955(6) n
F Ti K 2 1_544 127.045(6) n
F Ti K . 1_544 127.044(6) n
K Ti K 7_566 1_544 180.0 n
F Ti K 9 7_666 127.044(6) n
F Ti K 3 7_666 52.956(6) n
F Ti K 7 7_666 127.043(6) n
F Ti K 8 7_666 57.29(3) n
F Ti K 2 7_666 122.71(3) n
F Ti K . 7_666 52.957(6) n
K Ti K 7_566 7_666 105.259(11) n
K Ti K 1_544 7_666 74.741(11) n
F Ti K 9 1_444 52.956(6) n
F Ti K 3 1_444 127.044(6) n
F Ti K 7 1_444 52.957(6) n
F Ti K 8 1_444 122.71(3) n
F Ti K 2 1_444 57.29(3) n
F Ti K . 1_444 127.043(5) n
K Ti K 7_566 1_444 74.741(11) n
K Ti K 1_544 1_444 105.259(11) n
K Ti K 7_666 1_444 180.0 n
F Ti K 9 7_556 127.044(6) n
F Ti K 3 7_556 52.956(5) n
F Ti K 7 7_556 57.29(3) n
F Ti K 8 7_556 127.043(6) n
F Ti K 2 7_556 52.958(6) n
F Ti K . 7_556 122.71(3) n
K Ti K 7_566 7_556 105.259(11) n
K Ti K 1_544 7_556 74.741(11) n
K Ti K 7_666 7_556 105.257(12) n
K Ti K 1_444 7_556 74.743(12) n
F Ti K 9 1_554 52.956(5) n
F Ti K 3 1_554 127.044(6) n
F Ti K 7 1_554 122.71(3) n
F Ti K 8 1_554 52.958(6) n
F Ti K 2 1_554 127.043(6) n
F Ti K . 1_554 57.29(3) n
K Ti K 7_566 1_554 74.741(11) n
K Ti K 1_544 1_554 105.259(11) n
K Ti K 7_666 1_554 74.743(12) n
K Ti K 1_444 1_554 105.257(12) n
K Ti K 7_556 1_554 180.0 n
Ti F K . . 162.74(3) n
Ti F K . 7_566 96.208(11) n
K F K . 7_566 82.491(12) n
Ti F K . 7_666 96.208(11) n
K F K . 7_666 82.492(12) n
K F K 7_566 7_666 163.65(3) n
Ti F K . 1_554 91.69(3) n
K F K . 1_554 105.58(3) n
K F K 7_566 1_554 95.113(14) n
K F K 7_666 1_554 95.114(14) n
F F F 8 9 62.30(4) y
F F F 8 2 90.000(10) n
F F F 8 3 58.85(2) y
F F F 8 7 45.97(2) n
F F F 9 2 58.85(2) n
F F F 9 3 90.000(5) n
F F F 9 7 45.973(15) n
F F F 2 3 60.000(14) n
F F F 2 7 44.027(16) n
F F F 3 7 44.027(17) n

loop_
_geom_bond_atom_site_label_1
_geom_bond_atom_site_label_2
_geom_bond_site_symmetry_2
_geom_bond_distance
_geom_bond_publ_flag
K F . 2.8158(9) y
K F 3_565 2.8158(9) n
K F 2_665 2.8158(9) n
K F 8_566 2.8971(6) n
K F 7_566 2.8971(6) n
K F 9_666 2.8972(6) n
K F 9_556 2.8972(6) y
K F 7_666 2.8972(6) n
K F 8_556 2.8972(6) n
K F 3_566 3.0375(11) n
K F 2_666 3.0375(11) n
K F 1_556 3.0375(11) y
Ti F 9 1.8605(6) n
Ti F 3 1.8605(6) n
Ti F 7 1.8605(6) n
Ti F 8 1.8605(6) n
Ti F 2 1.8605(6) n
Ti F . 1.8605(6) y
Ti K 7_566 3.6084(6) n
Ti K 1_544 3.6084(6) n
Ti K 7_666 3.6085(6) n
Ti K 1_444 3.6085(6) n
Ti K 7_556 3.6085(6) n
Ti K 1_554 3.6085(6) n
F K 7_566 2.8971(5) n
F K 7_666 2.8972(6) n
F K 1_554 3.0375(11) n
F F 8 2.5860(12) y
F F 9 2.5860(12) n
F F 2 2.6754(11) n
F F 3 2.6754(11) y
F F 8_556 3.0152(14) n
F F 9_556 3.0152(14) n
F F 2_665 3.0600(10) n
F F 3_565 3.0600(11) n
F F 7 3.7209(13) n
